data_7061120
loop_
_publ_author_name
'Todorova, Stanislava E.'
'Rusew, Rusi I.'
'Petkova, Zhanina S.'
'Shivachev, Boris L.'
'Nikolova, Rositsa P.'
'Kurteva, Vanya B.'

_publ_section_title
;
 Acylpyrazolones possessing a heterocyclic moiety in the acyl fragment:
 intramolecular vs. intermolecular zwitterionic structures
;
_journal_issue 3
_journal_name_full 'New Journal of Chemistry'
_journal_page_first 1080
_journal_page_last 1086
_journal_paper_doi 10.1039/D1NJ05458A
_journal_volume 46
_journal_year 2022
_chemical_formula_moiety 'C26 H29 Cs N6 O2'
_chemical_formula_sum 'C26 H29 Cs N6 O2'
_chemical_formula_weight 590.46
_space_group_crystal_system triclinic
_space_group_IT_number 2
_space_group_name_Hall '-P 1'
_space_group_name_H-M_alt 'P -1'
_atom_sites_solution_hydrogens geom
_atom_sites_solution_primary dual
_audit_creation_date 2021-10-13
_audit_creation_method
;
Olex2 1.5
(compiled 2021.08.20 svn.r13c46975 for OlexSys, GUI svn.r6405)
;
_audit_update_record
;
2021-11-02 deposited with the CCDC.	2021-12-02 downloaded from the CCDC.
;
_cell_angle_alpha 72.225(3)
_cell_angle_beta 80.490(2)
_cell_angle_gamma 70.549(2)
_cell_formula_units_Z 2
_cell_length_a 9.5466(8)
_cell_length_b 11.0591(11)
_cell_length_c 14.5749(14)
_cell_measurement_reflns_used 9676
_cell_measurement_temperature 290
_cell_measurement_theta_max 29.556
_cell_measurement_theta_min 2.268
_cell_volume 1378.2(2)
_computing_cell_refinement 'SAINT V8.40A (Bruker, 2019)'
_computing_data_reduction 'SAINT V8.40A (Bruker, 2019)'
_computing_molecular_graphics 'Olex2 1.5 (Dolomanov et al., 2009)'
_computing_publication_material 'Olex2 1.5 (Dolomanov et al., 2009)'
_computing_structure_refinement 'XL  (Sheldrick, 2008)'
_computing_structure_solution 'SHELXT 2014/5 (Sheldrick, 2014)'
_diffrn_ambient_temperature 290
_diffrn_measured_fraction_theta_full 0.956
_diffrn_measured_fraction_theta_max 0.969
_diffrn_measurement_device_type 'Bruker APEX-II CCD'
_diffrn_measurement_method '\f and \w scans'
_diffrn_radiation_type MoK\a
_diffrn_radiation_wavelength 0.71073
_diffrn_reflns_av_R_equivalents 0.0410
_diffrn_reflns_av_unetI/netI 0.0191
_diffrn_reflns_Laue_measured_fraction_full 0.956
_diffrn_reflns_Laue_measured_fraction_max 0.969
_diffrn_reflns_limit_h_max 12
_diffrn_reflns_limit_h_min -12
_diffrn_reflns_limit_k_max 14
_diffrn_reflns_limit_k_min -14
_diffrn_reflns_limit_l_max 19
_diffrn_reflns_limit_l_min -19
_diffrn_reflns_number 78956
_diffrn_reflns_point_group_measured_fraction_full 0.956
_diffrn_reflns_point_group_measured_fraction_max 0.969
_diffrn_reflns_theta_full 25.242
_diffrn_reflns_theta_max 28.698
_diffrn_reflns_theta_min 2.268
_diffrn_source_current 1.41
_diffrn_source_power 0.0705
_diffrn_source_voltage 50.0
_diffrn_standards_number 0
_exptl_absorpt_coefficient_mu 1.376
_exptl_absorpt_correction_T_max 0.7459
_exptl_absorpt_correction_T_min 0.5485
_exptl_absorpt_correction_type multi-scan
_exptl_absorpt_process_details
;
SADABS-2016/2 (Bruker,2016/2) was used for absorption correction.
wR2(int) was 0.0866 before and 0.0553 after correction.
The Ratio of minimum to maximum transmission is 0.7354.
The \l/2 correction factor is Not present.
;
_exptl_crystal_colour colourless
_exptl_crystal_colour_primary colourless
_exptl_crystal_density_diffrn 1.423
_exptl_crystal_description prism
_exptl_crystal_F_000 596
_exptl_crystal_size_max 0.3
_exptl_crystal_size_mid 0.25
_exptl_crystal_size_min 0.2
_refine_diff_density_max 0.621
_refine_diff_density_min -0.674
_refine_diff_density_rms 0.045
_refine_ls_extinction_method none
_refine_ls_goodness_of_fit_ref 1.083
_refine_ls_hydrogen_treatment constr
_refine_ls_matrix_type full
_refine_ls_number_parameters 319
_refine_ls_number_reflns 6899
_refine_ls_number_restraints 0
_refine_ls_restrained_S_all 1.083
_refine_ls_R_factor_all 0.0379
_refine_ls_R_factor_gt 0.0287
_refine_ls_shift/su_max 0.001
_refine_ls_shift/su_mean 0.000
_refine_ls_structure_factor_coef Fsqd
_refine_ls_weighting_details 'w=1/[\s^2^(Fo^2^)+(0.0190P)^2^+0.7913P] where P=(Fo^2^+2Fc^2^)/3'
_refine_ls_weighting_scheme calc
_refine_ls_wR_factor_gt 0.0630
_refine_ls_wR_factor_ref 0.0701
_reflns_Friedel_coverage 0.000
_reflns_number_gt 5980
_reflns_number_total 6899
_reflns_threshold_expression 'I > 2\s(I)'
_cod_data_source_file d1nj05458a2.cif
_cod_data_source_block mo_b_0146_0m
_cod_depositor_comments 'Adding full bibliography for 7061108--7061121.cif.'
_cod_database_code 7061120
_shelx_shelxl_version_number 2018/3
_shelx_space_group_comment
;
The symmetry employed for this shelxl refinement is uniquely defined
by the following loop, which should always be used as a source of
symmetry information in preference to the above space-group names.
They are only intended as comments.
;
_shelx_estimated_absorpt_t_max 0.770
_shelx_estimated_absorpt_t_min 0.683
_olex2_refinement_description
;
1. Fixed Uiso
 At 1.2 times of:
  All C(H) groups, All C(H,H) groups
 At 1.5 times of:
  All C(H,H,H) groups
2.a Secondary CH2 refined with riding coordinates:
 C14(H14a,H14b), C13(H13a,H13b), C15(H15a,H15b), C16(H16a,H16b), C12(H12a,H12b)
2.b Aromatic/amide H refined with riding coordinates:
 C10(H10), C6(H6), C22(H22), C21(H21), C7(H7), C18(H18), C19(H19), C9(H9),
 C20(H20), C8(H8)
2.c Idealised Me refined as rotating group:
 C4(H4a,H4b,H4c), C52(H52a,H52b,H52c), C50(H50a,H50b,H50c)
;
_olex2_submission_special_instructions 'No special instructions were received'

loop_
_space_group_symop_operation_xyz
'x, y, z'
'-x, -y, -z'

loop_
_atom_site_label
_atom_site_type_symbol
_atom_site_fract_x
_atom_site_fract_y
_atom_site_fract_z
_atom_site_U_iso_or_equiv
_atom_site_adp_type
_atom_site_occupancy
_atom_site_site_symmetry_order
_atom_site_calc_flag
_atom_site_refinement_flags_posn
_atom_site_refinement_flags_adp
_atom_site_refinement_flags_occupancy
_atom_site_disorder_assembly
_atom_site_disorder_group
Cs1 Cs 0.11104(2) 0.54436(2) 0.60489(2) 0.05645(6) Uani 1 1 d . . . . .
O11 O 0.83136(15) 0.47622(16) 0.60385(10) 0.0525(3) Uani 1 1 d . . . . .
O1 O 0.37279(16) 0.49239(16) 0.70647(11) 0.0549(4) Uani 1 1 d . . . . .
N3 N 0.64234(18) 0.69023(17) 0.48453(11) 0.0444(3) Uani 1 1 d . . . . .
N1 N 0.49723(18) 0.32382(17) 0.83222(11) 0.0460(4) Uani 1 1 d . . . . .
N4 N 0.6530(2) 0.93515(17) 0.34722(12) 0.0471(4) Uani 1 1 d . . . . .
N2 N 0.6436(2) 0.25241(19) 0.85565(13) 0.0541(4) Uani 1 1 d . . . . .
C11 C 0.6972(2) 0.4938(2) 0.62927(13) 0.0422(4) Uani 1 1 d . . . . .
C1 C 0.4907(2) 0.42117(19) 0.74478(13) 0.0410(4) Uani 1 1 d . . . . .
C2 C 0.6437(2) 0.41153(19) 0.71389(13) 0.0413(4) Uani 1 1 d . . . . .
C14 C 0.6023(3) 0.8393(2) 0.32332(15) 0.0532(5) Uani 1 1 d . . . . .
H14A H 0.685790 0.778632 0.296393 0.064 Uiso 1 1 calc R U . . .
H14B H 0.529716 0.885374 0.275083 0.064 Uiso 1 1 calc R U . . .
C13 C 0.5330(2) 0.7618(2) 0.41228(15) 0.0535(5) Uani 1 1 d . . . . .
H13A H 0.448296 0.822251 0.438568 0.064 Uiso 1 1 calc R U . . .
H13B H 0.497779 0.699092 0.395467 0.064 Uiso 1 1 calc R U . . .
C5 C 0.3796(2) 0.2903(2) 0.89593(13) 0.0457(4) Uani 1 1 d . . . . .
C3 C 0.7275(2) 0.3050(2) 0.78565(14) 0.0475(4) Uani 1 1 d . . . . .
C17 C 0.6976(2) 1.0306(2) 0.26936(15) 0.0502(5) Uani 1 1 d . . . . .
C15 C 0.7566(2) 0.8688(2) 0.42410(15) 0.0511(5) Uani 1 1 d . . . . .
H15A H 0.782968 0.935133 0.442605 0.061 Uiso 1 1 calc R U . . .
H15B H 0.847003 0.811256 0.400276 0.061 Uiso 1 1 calc R U . . .
C16 C 0.6875(2) 0.7873(2) 0.51123(14) 0.0486(4) Uani 1 1 d . . . . .
H16A H 0.758996 0.741735 0.560194 0.058 Uiso 1 1 calc R U . . .
H16B H 0.601537 0.845647 0.538219 0.058 Uiso 1 1 calc R U . . .
C12 C 0.5806(2) 0.6065(2) 0.56832(16) 0.0537(5) Uani 1 1 d . . . . .
H12A H 0.518380 0.568736 0.546181 0.064 Uiso 1 1 calc R U . . .
H12B H 0.517366 0.661847 0.608643 0.064 Uiso 1 1 calc R U . . .
C10 C 0.2343(3) 0.3720(3) 0.88825(17) 0.0605(6) Uani 1 1 d . . . . .
H10 H 0.211642 0.451562 0.839728 0.073 Uiso 1 1 calc R U . . .
C4 C 0.8933(3) 0.2526(3) 0.7899(2) 0.0721(7) Uani 1 1 d . . . . .
H4A H 0.917961 0.180874 0.847405 0.108 Uiso 1 1 calc R U . . .
H4B H 0.931008 0.322530 0.790761 0.108 Uiso 1 1 calc R U . . .
H4C H 0.937147 0.220654 0.734257 0.108 Uiso 1 1 calc R U . . .
C6 C 0.4107(3) 0.1738(2) 0.96926(18) 0.0657(6) Uani 1 1 d . . . . .
H6 H 0.508233 0.118369 0.975751 0.079 Uiso 1 1 calc R U . . .
C22 C 0.7262(3) 1.1363(2) 0.2875(2) 0.0704(7) Uani 1 1 d . . . . .
H22 H 0.720160 1.140889 0.350773 0.085 Uiso 1 1 calc R U . . .
C21 C 0.7633(4) 1.2347(3) 0.2123(3) 0.0930(10) Uani 1 1 d . . . . .
H21 H 0.782016 1.304795 0.225581 0.112 Uiso 1 1 calc R U . . .
C7 C 0.2974(4) 0.1390(3) 1.0332(2) 0.0854(9) Uani 1 1 d . . . . .
H7 H 0.319730 0.060191 1.082425 0.102 Uiso 1 1 calc R U . . .
C18 C 0.7098(3) 1.0262(3) 0.17411(17) 0.0704(7) Uani 1 1 d . . . . .
H18 H 0.693375 0.955721 0.159921 0.084 Uiso 1 1 calc R U . . .
C19 C 0.7466(4) 1.1268(4) 0.1000(2) 0.0902(10) Uani 1 1 d . . . . .
H19 H 0.753416 1.123509 0.036317 0.108 Uiso 1 1 calc R U . . .
C9 C 0.1223(3) 0.3351(3) 0.9531(2) 0.0759(7) Uani 1 1 d . . . . .
H9 H 0.024603 0.390325 0.947676 0.091 Uiso 1 1 calc R U . . .
N51 N 0.1213(4) 0.8405(4) 0.4788(3) 0.1115(10) Uani 1 1 d . . . . .
C20 C 0.7729(3) 1.2304(4) 0.1190(3) 0.0943(11) Uani 1 1 d . . . . .
H20 H 0.797047 1.297437 0.068810 0.113 Uiso 1 1 calc R U . . .
C8 C 0.1541(3) 0.2180(3) 1.0252(2) 0.0828(8) Uani 1 1 d . . . . .
H8 H 0.078436 0.193234 1.068071 0.099 Uiso 1 1 calc R U . . .
C53 C -0.2396(4) 0.6247(4) 0.8142(3) 0.0895(9) Uani 1 1 d . . . . .
N53 N -0.1413(5) 0.6424(4) 0.7649(3) 0.1277(13) Uani 1 1 d . . . . .
C51 C 0.1321(4) 0.9156(4) 0.4100(3) 0.0925(10) Uani 1 1 d . . . . .
C52 C -0.3651(5) 0.6007(6) 0.8778(3) 0.1254(16) Uani 1 1 d . . . . .
H52A H -0.378413 0.519671 0.875055 0.188 Uiso 1 1 calc R U . . .
H52B H -0.452930 0.673497 0.858328 0.188 Uiso 1 1 calc R U . . .
H52C H -0.347736 0.593009 0.942704 0.188 Uiso 1 1 calc R U . . .
C50 C 0.1479(6) 1.0122(5) 0.3201(4) 0.146(2) Uani 1 1 d . . . . .
H50A H 0.056761 1.046099 0.288386 0.219 Uiso 1 1 calc R U . . .
H50B H 0.227436 0.970812 0.279453 0.219 Uiso 1 1 calc R U . . .
H50C H 0.170209 1.084040 0.332417 0.219 Uiso 1 1 calc R U . . .

loop_
_atom_site_aniso_label
_atom_site_aniso_U_11
_atom_site_aniso_U_22
_atom_site_aniso_U_33
_atom_site_aniso_U_23
_atom_site_aniso_U_13
_atom_site_aniso_U_12
Cs1 0.03778(8) 0.07359(11) 0.05916(9) -0.02079(7) -0.00767(5) -0.01361(6)
O11 0.0386(7) 0.0663(9) 0.0472(7) -0.0050(7) -0.0015(6) -0.0190(6)
O1 0.0390(7) 0.0672(9) 0.0501(8) 0.0028(7) -0.0097(6) -0.0189(6)
N3 0.0408(8) 0.0511(9) 0.0385(8) -0.0025(7) -0.0054(6) -0.0177(7)
N1 0.0408(8) 0.0540(9) 0.0391(8) -0.0032(7) -0.0029(6) -0.0175(7)
N4 0.0513(9) 0.0495(9) 0.0393(8) -0.0050(7) -0.0060(7) -0.0187(7)
N2 0.0449(9) 0.0589(10) 0.0461(9) 0.0016(8) -0.0063(7) -0.0125(8)
C11 0.0389(9) 0.0497(10) 0.0396(9) -0.0092(8) -0.0042(7) -0.0174(8)
C1 0.0407(9) 0.0478(10) 0.0370(8) -0.0084(7) -0.0043(7) -0.0185(8)
C2 0.0383(9) 0.0492(10) 0.0370(9) -0.0082(7) -0.0043(7) -0.0163(8)
C14 0.0622(13) 0.0581(12) 0.0421(10) -0.0032(9) -0.0152(9) -0.0255(10)
C13 0.0522(11) 0.0620(13) 0.0485(11) -0.0021(9) -0.0153(9) -0.0262(10)
C5 0.0508(10) 0.0526(11) 0.0373(9) -0.0127(8) 0.0039(8) -0.0229(9)
C3 0.0405(9) 0.0542(11) 0.0424(10) -0.0060(8) -0.0058(7) -0.0123(8)
C17 0.0437(10) 0.0480(11) 0.0494(11) -0.0022(8) -0.0027(8) -0.0116(8)
C15 0.0529(11) 0.0568(12) 0.0473(10) -0.0073(9) -0.0097(9) -0.0244(9)
C16 0.0526(11) 0.0560(11) 0.0376(9) -0.0077(8) -0.0082(8) -0.0190(9)
C12 0.0424(10) 0.0602(12) 0.0495(11) 0.0032(9) -0.0036(8) -0.0201(9)
C10 0.0495(12) 0.0737(15) 0.0498(12) -0.0063(10) 0.0010(9) -0.0193(11)
C4 0.0426(11) 0.0851(18) 0.0662(15) 0.0034(13) -0.0092(10) -0.0095(11)
C6 0.0632(14) 0.0569(13) 0.0603(13) -0.0014(11) 0.0103(11) -0.0167(11)
C22 0.0804(17) 0.0519(13) 0.0745(16) -0.0105(12) 0.0007(13) -0.0228(12)
C21 0.093(2) 0.0545(15) 0.119(3) 0.0052(16) -0.0069(19) -0.0316(15)
C7 0.085(2) 0.0730(17) 0.0749(18) 0.0043(14) 0.0225(15) -0.0296(15)
C18 0.0750(16) 0.0858(18) 0.0460(12) 0.0001(12) -0.0058(11) -0.0341(14)
C19 0.081(2) 0.118(3) 0.0523(14) 0.0151(15) -0.0047(13) -0.0404(19)
C9 0.0510(13) 0.100(2) 0.0680(16) -0.0147(15) 0.0080(11) -0.0246(13)
N51 0.090(2) 0.098(2) 0.135(3) -0.009(2) -0.016(2) -0.0316(18)
C20 0.0665(17) 0.089(2) 0.093(2) 0.0340(18) -0.0067(15) -0.0308(16)
C8 0.0720(17) 0.096(2) 0.0728(17) -0.0124(15) 0.0268(14) -0.0397(16)
C53 0.097(2) 0.101(2) 0.0744(19) -0.0462(18) -0.0032(18) -0.0146(19)
N53 0.139(3) 0.152(3) 0.106(2) -0.069(2) 0.034(2) -0.051(3)
C51 0.0621(17) 0.081(2) 0.129(3) -0.021(2) -0.0165(18) -0.0176(15)
C52 0.104(3) 0.175(4) 0.129(3) -0.098(3) 0.016(3) -0.043(3)
C50 0.127(4) 0.128(4) 0.144(4) 0.021(3) -0.012(3) -0.039(3)

loop_
_atom_type_symbol
_atom_type_description
_atom_type_scat_dispersion_real
_atom_type_scat_dispersion_imag
_atom_type_scat_source
C C 0.0033 0.0016 'International Tables Vol C Tables 4.2.6.8 and 6.1.1.4'
H H 0.0000 0.0000 'International Tables Vol C Tables 4.2.6.8 and 6.1.1.4'
Cs Cs -0.3680 2.1192 'International Tables Vol C Tables 4.2.6.8 and 6.1.1.4'
N N 0.0061 0.0033 'International Tables Vol C Tables 4.2.6.8 and 6.1.1.4'
O O 0.0106 0.0060 'International Tables Vol C Tables 4.2.6.8 and 6.1.1.4'

loop_
_geom_angle_atom_site_label_1
_geom_angle_atom_site_label_2
_geom_angle_atom_site_label_3
_geom_angle
_geom_angle_site_symmetry_1
_geom_angle_site_symmetry_3
_geom_angle_publ_flag
Cs1 Cs1 H14A 96.33(4) 2_566 2_666 ?
O11 Cs1 Cs1 41.86(3) 2_666 2_566 ?
O11 Cs1 Cs1 42.82(3) 1_455 2_566 ?
O11 Cs1 O11 84.68(4) 1_455 2_666 ?
O11 Cs1 N3 50.93(4) 2_666 2_666 ?
O11 Cs1 N3 99.91(4) 1_455 2_666 ?
O11 Cs1 C11 102.08(4) 1_455 2_666 ?
O11 Cs1 C11 18.55(4) 2_666 2_666 ?
O11 Cs1 H14A 94.30(5) 1_455 2_666 ?
O11 Cs1 H14A 95.05(5) 2_666 2_666 ?
O11 Cs1 N51 76.30(8) 2_666 . ?
O11 Cs1 N51 116.82(7) 1_455 . ?
O11 Cs1 N53 67.84(8) 1_455 . ?
O11 Cs1 N53 144.48(9) 2_666 . ?
O1 Cs1 Cs1 150.11(3) . 2_566 ?
O1 Cs1 O11 147.12(4) . 1_455 ?
O1 Cs1 O11 116.46(4) . 2_666 ?
O1 Cs1 N3 78.48(4) . 2_666 ?
O1 Cs1 C11 98.01(4) . 2_666 ?
O1 Cs1 H14A 60.76(5) . 2_666 ?
O1 Cs1 N51 93.54(7) . . ?
O1 Cs1 N53 98.39(9) . . ?
N3 Cs1 Cs1 71.65(3) 2_666 2_566 ?
N3 Cs1 C11 41.58(4) 2_666 2_666 ?
N3 Cs1 H14A 45.85(5) 2_666 2_666 ?
C11 Cs1 Cs1 59.54(3) 2_666 2_566 ?
C11 Cs1 H14A 87.38(5) 2_666 2_666 ?
N51 Cs1 Cs1 98.09(7) . 2_566 ?
N51 Cs1 N3 111.63(8) . 2_666 ?
N51 Cs1 C11 74.14(8) . 2_666 ?
N51 Cs1 H14A 146.22(7) . 2_666 ?
N53 Cs1 Cs1 107.63(8) . 2_566 ?
N53 Cs1 N3 152.42(8) . 2_666 ?
N53 Cs1 C11 161.27(9) . 2_666 ?
N53 Cs1 H14A 108.57(9) . 2_666 ?
N53 Cs1 N51 95.86(11) . . ?
Cs1 O11 Cs1 95.32(4) 1_655 2_666 ?
C11 O11 Cs1 109.56(12) . 2_666 ?
C11 O11 Cs1 148.16(14) . 1_655 ?
C1 O1 Cs1 154.37(14) . . ?
C13 N3 Cs1 105.41(13) . 2_666 ?
C13 N3 C12 110.67(15) . . ?
C16 N3 Cs1 121.11(12) . 2_666 ?
C16 N3 C13 108.23(16) . . ?
C16 N3 C12 111.54(16) . . ?
C12 N3 Cs1 99.41(13) . 2_666 ?
N2 N1 C5 118.80(16) . . ?
C1 N1 N2 112.21(15) . . ?
C1 N1 C5 128.99(17) . . ?
C14 N4 C15 110.73(16) . . ?
C17 N4 C14 116.99(17) . . ?
C17 N4 C15 114.96(16) . . ?
C3 N2 N1 105.54(16) . . ?
O11 C11 Cs1 51.89(10) . 2_666 ?
O11 C11 C2 123.27(18) . . ?
O11 C11 C12 120.08(17) . . ?
C2 C11 Cs1 136.54(13) . 2_666 ?
C2 C11 C12 116.65(16) . . ?
C12 C11 Cs1 84.25(12) . 2_666 ?
O1 C1 N1 123.86(17) . . ?
O1 C1 C2 132.04(17) . . ?
N1 C1 C2 104.06(15) . . ?
C11 C2 C1 126.32(17) . . ?
C3 C2 C11 128.23(17) . . ?
C3 C2 C1 105.45(16) . . ?
N4 C14 H14A 109.6 . . ?
N4 C14 H14B 109.6 . . ?
N4 C14 C13 110.21(17) . . ?
H14A C14 H14B 108.1 . . ?
C13 C14 H14A 109.6 . . ?
C13 C14 H14B 109.6 . . ?
N3 C13 C14 109.94(17) . . ?
N3 C13 H13A 109.7 . . ?
N3 C13 H13B 109.7 . . ?
C14 C13 H13A 109.7 . . ?
C14 C13 H13B 109.7 . . ?
H13A C13 H13B 108.2 . . ?
C10 C5 N1 121.91(19) . . ?
C6 C5 N1 119.1(2) . . ?
C6 C5 C10 119.0(2) . . ?
N2 C3 C2 112.71(17) . . ?
N2 C3 C4 119.17(19) . . ?
C2 C3 C4 128.10(19) . . ?
C22 C17 N4 119.2(2) . . ?
C18 C17 N4 122.7(2) . . ?
C18 C17 C22 118.1(2) . . ?
N4 C15 H15A 109.5 . . ?
N4 C15 H15B 109.5 . . ?
N4 C15 C16 110.90(17) . . ?
H15A C15 H15B 108.0 . . ?
C16 C15 H15A 109.5 . . ?
C16 C15 H15B 109.5 . . ?
N3 C16 C15 110.44(16) . . ?
N3 C16 H16A 109.6 . . ?
N3 C16 H16B 109.6 . . ?
C15 C16 H16A 109.6 . . ?
C15 C16 H16B 109.6 . . ?
H16A C16 H16B 108.1 . . ?
Cs1 C12 H12A 86.0 2_666 . ?
Cs1 C12 H12B 164.5 2_666 . ?
N3 C12 Cs1 58.49(11) . 2_666 ?
N3 C12 C11 114.08(16) . . ?
N3 C12 H12A 108.7 . . ?
N3 C12 H12B 108.7 . . ?
C11 C12 Cs1 72.49(11) . 2_666 ?
C11 C12 H12A 108.7 . . ?
C11 C12 H12B 108.7 . . ?
H12A C12 H12B 107.6 . . ?
C5 C10 H10 120.1 . . ?
C5 C10 C9 119.8(2) . . ?
C9 C10 H10 120.1 . . ?
C3 C4 H4A 109.5 . . ?
C3 C4 H4B 109.5 . . ?
C3 C4 H4C 109.5 . . ?
H4A C4 H4B 109.5 . . ?
H4A C4 H4C 109.5 . . ?
H4B C4 H4C 109.5 . . ?
C5 C6 H6 119.9 . . ?
C5 C6 C7 120.2(3) . . ?
C7 C6 H6 119.9 . . ?
C17 C22 H22 119.7 . . ?
C21 C22 C17 120.6(3) . . ?
C21 C22 H22 119.7 . . ?
C22 C21 H21 119.6 . . ?
C20 C21 C22 120.9(3) . . ?
C20 C21 H21 119.6 . . ?
C6 C7 H7 119.5 . . ?
C8 C7 C6 121.1(3) . . ?
C8 C7 H7 119.5 . . ?
C17 C18 H18 119.9 . . ?
C17 C18 C19 120.1(3) . . ?
C19 C18 H18 119.9 . . ?
C18 C19 H19 119.5 . . ?
C20 C19 C18 121.0(3) . . ?
C20 C19 H19 119.5 . . ?
C10 C9 H9 119.6 . . ?
C8 C9 C10 120.8(3) . . ?
C8 C9 H9 119.6 . . ?
C51 N51 Cs1 152.8(4) . . ?
C21 C20 C19 119.3(3) . . ?
C21 C20 H20 120.3 . . ?
C19 C20 H20 120.3 . . ?
C7 C8 C9 119.1(2) . . ?
C7 C8 H8 120.4 . . ?
C9 C8 H8 120.4 . . ?
N53 C53 C52 179.5(6) . . ?
C53 N53 Cs1 146.2(3) . . ?
N51 C51 C50 179.3(5) . . ?
C53 C52 H52A 109.5 . . ?
C53 C52 H52B 109.5 . . ?
C53 C52 H52C 109.5 . . ?
H52A C52 H52B 109.5 . . ?
H52A C52 H52C 109.5 . . ?
H52B C52 H52C 109.5 . . ?
C51 C50 H50A 109.5 . . ?
C51 C50 H50B 109.5 . . ?
C51 C50 H50C 109.5 . . ?
H50A C50 H50B 109.5 . . ?
H50A C50 H50C 109.5 . . ?
H50B C50 H50C 109.5 . . ?

loop_
_geom_bond_atom_site_label_1
_geom_bond_atom_site_label_2
_geom_bond_distance
_geom_bond_site_symmetry_2
_geom_bond_publ_flag
Cs1 Cs1 4.4905(4) 2_566 ?
Cs1 O11 3.0653(15) 2_666 ?
Cs1 O11 3.0095(14) 1_455 ?
Cs1 O1 2.9177(14) . ?
Cs1 N3 3.3099(18) 2_666 ?
Cs1 C11 3.6710(19) 2_666 ?
Cs1 H14A 3.429(2) 2_666 ?
Cs1 N51 3.254(4) . ?
Cs1 N53 3.220(4) . ?
O11 C11 1.239(2) . ?
O1 C1 1.244(2) . ?
N3 C13 1.459(3) . ?
N3 C16 1.452(3) . ?
N3 C12 1.460(2) . ?
N1 N2 1.397(2) . ?
N1 C1 1.390(2) . ?
N1 C5 1.408(2) . ?
N4 C14 1.450(3) . ?
N4 C17 1.411(3) . ?
N4 C15 1.467(3) . ?
N2 C3 1.303(3) . ?
C11 C2 1.424(3) . ?
C11 C12 1.520(3) . ?
C1 C2 1.434(3) . ?
C2 C3 1.421(3) . ?
C14 H14A 0.9700 . ?
C14 H14B 0.9700 . ?
C14 C13 1.506(3) . ?
C13 H13A 0.9700 . ?
C13 H13B 0.9700 . ?
C5 C10 1.382(3) . ?
C5 C6 1.378(3) . ?
C3 C4 1.498(3) . ?
C17 C22 1.392(4) . ?
C17 C18 1.388(3) . ?
C15 H15A 0.9700 . ?
C15 H15B 0.9700 . ?
C15 C16 1.510(3) . ?
C16 H16A 0.9700 . ?
C16 H16B 0.9700 . ?
C12 H12A 0.9700 . ?
C12 H12B 0.9700 . ?
C10 H10 0.9300 . ?
C10 C9 1.387(3) . ?
C4 H4A 0.9600 . ?
C4 H4B 0.9600 . ?
C4 H4C 0.9600 . ?
C6 H6 0.9300 . ?
C6 C7 1.382(4) . ?
C22 H22 0.9300 . ?
C22 C21 1.383(4) . ?
C21 H21 0.9300 . ?
C21 C20 1.362(5) . ?
C7 H7 0.9300 . ?
C7 C8 1.358(5) . ?
C18 H18 0.9300 . ?
C18 C19 1.390(4) . ?
C19 H19 0.9300 . ?
C19 C20 1.365(5) . ?
C9 H9 0.9300 . ?
C9 C8 1.374(4) . ?
N51 C51 1.104(5) . ?
C20 H20 0.9300 . ?
C8 H8 0.9300 . ?
C53 N53 1.117(5) . ?
C53 C52 1.435(6) . ?
C51 C50 1.438(6) . ?
C52 H52A 0.9600 . ?
C52 H52B 0.9600 . ?
C52 H52C 0.9600 . ?
C50 H50A 0.9600 . ?
C50 H50B 0.9600 . ?
C50 H50C 0.9600 . ?

loop_
_geom_hbond_atom_site_label_D
_geom_hbond_atom_site_label_H
_geom_hbond_atom_site_label_A
_geom_hbond_distance_DH
_geom_hbond_distance_HA
_geom_hbond_distance_DA
_geom_hbond_angle_DHA
_geom_hbond_site_symmetry_A
_geom_hbond_publ_flag
C10 H10 O1 0.93 2.30 2.898(3) 121.8 . yes

loop_
_geom_torsion_atom_site_label_1
_geom_torsion_atom_site_label_2
_geom_torsion_atom_site_label_3
_geom_torsion_atom_site_label_4
_geom_torsion
_geom_torsion_site_symmetry_1
_geom_torsion_site_symmetry_2
_geom_torsion_site_symmetry_3
_geom_torsion_site_symmetry_4
_geom_torsion_publ_flag
Cs1 O11 C11 Cs1 139.4(3) 1_655 . . 2_666 ?
Cs1 O11 C11 C2 -94.6(3) 1_655 . . . ?
Cs1 O11 C11 C2 126.07(17) 2_666 . . . ?
Cs1 O11 C11 C12 86.3(3) 1_655 . . . ?
Cs1 O11 C11 C12 -53.0(2) 2_666 . . . ?
Cs1 O1 C1 N1 -71.9(4) . . . . ?
Cs1 O1 C1 C2 105.2(3) . . . . ?
Cs1 N3 C13 C14 -69.04(19) 2_666 . . . ?
Cs1 N3 C16 C15 61.41(19) 2_666 . . . ?
Cs1 N3 C12 C11 48.7(2) 2_666 . . . ?
Cs1 C11 C2 C1 -108.6(2) 2_666 . . . ?
Cs1 C11 C2 C3 72.2(3) 2_666 . . . ?
Cs1 C11 C12 N3 -42.17(18) 2_666 . . . ?
O11 C11 C2 C1 -176.22(19) . . . . ?
O11 C11 C2 C3 4.6(3) . . . . ?
O11 C11 C12 Cs1 39.18(17) . . . 2_666 ?
O11 C11 C12 N3 -3.0(3) . . . . ?
O1 C1 C2 C11 4.9(4) . . . . ?
O1 C1 C2 C3 -175.8(2) . . . . ?
N1 N2 C3 C2 0.1(2) . . . . ?
N1 N2 C3 C4 178.6(2) . . . . ?
N1 C1 C2 C11 -177.56(18) . . . . ?
N1 C1 C2 C3 1.8(2) . . . . ?
N1 C5 C10 C9 -179.6(2) . . . . ?
N1 C5 C6 C7 179.6(3) . . . . ?
N4 C14 C13 N3 -60.3(3) . . . . ?
N4 C17 C22 C21 -177.0(3) . . . . ?
N4 C17 C18 C19 176.6(2) . . . . ?
N4 C15 C16 N3 57.1(2) . . . . ?
N2 N1 C1 O1 175.98(19) . . . . ?
N2 N1 C1 C2 -1.9(2) . . . . ?
N2 N1 C5 C10 166.7(2) . . . . ?
N2 N1 C5 C6 -12.1(3) . . . . ?
C11 C2 C3 N2 178.1(2) . . . . ?
C11 C2 C3 C4 -0.2(4) . . . . ?
C1 N1 N2 C3 1.1(2) . . . . ?
C1 N1 C5 C10 -13.9(3) . . . . ?
C1 N1 C5 C6 167.4(2) . . . . ?
C1 C2 C3 N2 -1.2(2) . . . . ?
C1 C2 C3 C4 -179.5(2) . . . . ?
C2 C11 C12 Cs1 -139.97(17) . . . 2_666 ?
C2 C11 C12 N3 177.86(17) . . . . ?
C14 N4 C17 C22 170.6(2) . . . . ?
C14 N4 C17 C18 -7.3(3) . . . . ?
C14 N4 C15 C16 -54.6(2) . . . . ?
C13 N3 C16 C15 -60.3(2) . . . . ?
C13 N3 C12 Cs1 110.51(17) . . . 2_666 ?
C13 N3 C12 C11 159.2(2) . . . . ?
C5 N1 N2 C3 -179.28(18) . . . . ?
C5 N1 C1 O1 -3.5(3) . . . . ?
C5 N1 C1 C2 178.63(19) . . . . ?
C5 C10 C9 C8 0.1(5) . . . . ?
C5 C6 C7 C8 0.1(5) . . . . ?
C17 N4 C14 C13 -169.61(18) . . . . ?
C17 N4 C15 C16 170.06(18) . . . . ?
C17 C22 C21 C20 0.0(5) . . . . ?
C17 C18 C19 C20 0.7(5) . . . . ?
C15 N4 C14 C13 56.0(2) . . . . ?
C15 N4 C17 C22 -57.0(3) . . . . ?
C15 N4 C17 C18 125.2(2) . . . . ?
C16 N3 C13 C14 61.9(2) . . . . ?
C16 N3 C12 Cs1 -128.94(16) . . . 2_666 ?
C16 N3 C12 C11 -80.3(2) . . . . ?
C12 N3 C13 C14 -175.61(19) . . . . ?
C12 N3 C16 C15 177.74(17) . . . . ?
C12 C11 C2 C1 2.9(3) . . . . ?
C12 C11 C2 C3 -176.3(2) . . . . ?
C10 C5 C6 C7 0.8(4) . . . . ?
C10 C9 C8 C7 0.8(5) . . . . ?
C6 C5 C10 C9 -0.9(4) . . . . ?
C6 C7 C8 C9 -0.9(5) . . . . ?
C22 C17 C18 C19 -1.3(4) . . . . ?
C22 C21 C20 C19 -0.6(5) . . . . ?
C18 C17 C22 C21 0.9(4) . . . . ?
C18 C19 C20 C21 0.2(5) . . . . ?
